data_4132045
loop_
_publ_author_name
'Peacock, D. Matthew'
'Jiang, Quan'
'Hanley, Patrick S.'
'Cundari, Thomas R.'
'Hartwig, John F.'

_publ_section_title
;
 Reductive Elimination from Phosphine-Ligated Alkylpalladium(II) Amido
 Complexes To Form sp<sup>3</sup> Carbon-Nitrogen Bonds.
;
_journal_issue 14
_journal_name_full 'Journal of the American Chemical Society'
_journal_page_first 4893
_journal_page_last 4904
_journal_paper_doi 10.1021/jacs.8b00928
_journal_volume 140
_journal_year 2018
_chemical_formula_sum 'C30 H45 F N O2 P Pd'
_chemical_formula_weight 608.04
_chemical_name_common 8a
_chemical_name_systematic '[t-Bu2(2-(OCH3)C6H4)P]Pd(syn-3-CH3norborn-2-yl)NH(4-F-2-(OCH3)C6H3)'
_space_group.centring_type primitive

_space_group_crystal_system monoclinic
_space_group_IT_number 14
_space_group_name_Hall '-P 2ybc'
_space_group_name_H-M_alt 'P 1 21/c 1'
_atom_sites_solution_hydrogens geom
_atom_sites_solution_primary iterative
_atom_sites_solution_secondary difmap
_audit_creation_method SHELXL-2014/7
_cell_angle_alpha 90
_cell_angle_beta 99.868(2)
_cell_angle_gamma 90
_cell_formula_units_Z 4
_cell_length_a 8.2454(7)
_cell_length_b 16.8060(14)
_cell_length_c 21.3582(18)
_cell_measurement_reflns_used 9226
_cell_measurement_temperature 100(2)
_cell_measurement_theta_max 25.35
_cell_measurement_theta_min 2.28
_cell_volume 2915.9(4)
_computing_cell_refinement 'Bruker SAINT'
_computing_data_collection 'Bruker APEX2'
_computing_data_reduction 'Bruker SAINT'
_computing_molecular_graphics ORTEP-32
_computing_publication_material WinGX
_computing_structure_refinement SHELXL-2014
_computing_structure_solution SHELXT-2014
_diffrn_ambient_temperature 100(2)
_diffrn_detector_area_resol_mean 8.366
_diffrn_measured_fraction_theta_full 1.000
_diffrn_measured_fraction_theta_max 0.998
_diffrn_measurement_device_type 'Bruker APEX-I CCD'
_diffrn_measurement_method '\f and \w scans'
_diffrn_radiation_type MoK\a
_diffrn_radiation_wavelength 0.71073
_diffrn_reflns_av_R_equivalents 0.0472
_diffrn_reflns_av_unetI/netI 0.0181
_diffrn_reflns_Laue_measured_fraction_full 1.000
_diffrn_reflns_Laue_measured_fraction_max 0.998
_diffrn_reflns_limit_h_max 9
_diffrn_reflns_limit_h_min -9
_diffrn_reflns_limit_k_max 20
_diffrn_reflns_limit_k_min -20
_diffrn_reflns_limit_l_max 25
_diffrn_reflns_limit_l_min -25
_diffrn_reflns_number 96975
_diffrn_reflns_point_group_measured_fraction_full 1.000
_diffrn_reflns_point_group_measured_fraction_max 0.998
_diffrn_reflns_theta_full 25.000
_diffrn_reflns_theta_max 25.366
_diffrn_reflns_theta_min 1.551
_diffrn_source 'fine focus sealed tube'
_exptl_absorpt_coefficient_mu 0.724
_exptl_absorpt_correction_T_max 0.862
_exptl_absorpt_correction_T_min 0.759
_exptl_absorpt_correction_type multi-scan
_exptl_absorpt_process_details SADABS
_exptl_crystal_colour yellow
_exptl_crystal_density_diffrn 1.385
_exptl_crystal_description prism
_exptl_crystal_F_000 1272
_exptl_crystal_size_max 0.140
_exptl_crystal_size_mid 0.120
_exptl_crystal_size_min 0.080
_refine_diff_density_max 1.654
_refine_diff_density_min -0.785
_refine_diff_density_rms 0.085
_refine_ls_extinction_method none
_refine_ls_goodness_of_fit_ref 1.098
_refine_ls_hydrogen_treatment constr
_refine_ls_matrix_type full
_refine_ls_number_parameters 334
_refine_ls_number_reflns 5328
_refine_ls_number_restraints 0
_refine_ls_restrained_S_all 1.098
_refine_ls_R_factor_all 0.0449
_refine_ls_R_factor_gt 0.0394
_refine_ls_shift/su_max 0.001
_refine_ls_shift/su_mean 0.000
_refine_ls_structure_factor_coef Fsqd
_refine_ls_weighting_details 'w=1/[\s^2^(Fo^2^)+(0.0337P)^2^+7.3568P] where P=(Fo^2^+2Fc^2^)/3'
_refine_ls_weighting_scheme calc
_refine_ls_wR_factor_gt 0.0886
_refine_ls_wR_factor_ref 0.0924
_reflns_Friedel_coverage 0.000
_reflns_number_gt 4826
_reflns_number_total 5328
_reflns_threshold_expression 'I > 2\s(I)'
_cod_data_source_file ja8b00928_si_002.cif
_cod_data_source_block 8a
_cod_original_sg_symbol_H-M 'P 21/c'
_cod_database_code 4132045
_shelx_shelxl_version_number 2014/7
_shelx_space_group_comment
; 
The symmetry employed for this shelxl refinement is uniquely defined 
by the following loop, which should always be used as a source of 
symmetry information in preference to the above space-group names. 
They are only intended as comments. 
;
_shelx_estimated_absorpt_t_min 0.905
_shelx_estimated_absorpt_t_max 0.944

loop_
_space_group_symop_operation_xyz
'x, y, z'
'-x, y+1/2, -z+1/2'
'-x, -y, -z'
'x, -y-1/2, z-1/2'

loop_
_atom_site_label
_atom_site_type_symbol
_atom_site_fract_x
_atom_site_fract_y
_atom_site_fract_z
_atom_site_U_iso_or_equiv
_atom_site_adp_type
_atom_site_occupancy
_atom_site_site_symmetry_order
_atom_site_calc_flag
_atom_site_refinement_flags_posn
_atom_site_refinement_flags_adp
C1 C 0.4890(4) 0.77499(18) 0.44597(15) 0.0235(7) Uani 1 1 d . .
H1 H 0.4785 0.8311 0.4603 0.028 Uiso 1 1 calc R U
C2 C 0.4141(5) 0.7726(2) 0.37489(17) 0.0354(8) Uani 1 1 d . .
H2 H 0.2955 0.7567 0.3653 0.042 Uiso 1 1 calc R U
C3 C 0.4539(5) 0.8535(2) 0.34684(18) 0.0395(9) Uani 1 1 d . .
H3A H 0.4209 0.8982 0.3721 0.047 Uiso 1 1 calc R U
H3B H 0.3981 0.8590 0.3022 0.047 Uiso 1 1 calc R U
C4 C 0.6439(5) 0.8502(2) 0.35139(18) 0.0357(8) Uani 1 1 d . .
H4A H 0.6759 0.8591 0.3093 0.043 Uiso 1 1 calc R U
H4B H 0.6989 0.8904 0.3817 0.043 Uiso 1 1 calc R U
C5 C 0.6872(5) 0.7650(2) 0.37552(17) 0.0347(8) Uani 1 1 d . .
H5 H 0.7917 0.7435 0.3643 0.042 Uiso 1 1 calc R U
C6 C 0.5308(5) 0.7191(2) 0.34556(17) 0.0385(9) Uani 1 1 d . .
H6A H 0.5105 0.7210 0.2985 0.046 Uiso 1 1 calc R U
H6B H 0.5304 0.6633 0.3604 0.046 Uiso 1 1 calc R U
C7 C 0.6764(4) 0.7600(2) 0.44701(16) 0.0282(7) Uani 1 1 d . .
H7 H 0.7388 0.8060 0.4690 0.034 Uiso 1 1 calc R U
C8 C 0.7512(5) 0.6835(2) 0.47798(19) 0.0357(8) Uani 1 1 d . .
H8A H 0.7146 0.6381 0.4503 0.053 Uiso 1 1 calc R U
H8B H 0.7156 0.6761 0.5191 0.053 Uiso 1 1 calc R U
H8C H 0.8716 0.6871 0.4845 0.053 Uiso 1 1 calc R U
C9 C 0.2571(4) 0.59060(19) 0.39078(15) 0.0254(7) Uani 1 1 d . .
C10 C 0.0952(4) 0.61874(19) 0.38046(16) 0.0266(7) Uani 1 1 d . .
H10 H 0.0611 0.6522 0.4116 0.032 Uiso 1 1 calc R U
C11 C -0.0186(4) 0.5996(2) 0.32611(16) 0.0295(7) Uani 1 1 d . .
H11 H -0.1284 0.6190 0.3207 0.035 Uiso 1 1 calc R U
C12 C 0.0321(4) 0.5524(2) 0.28090(16) 0.0289(7) Uani 1 1 d . .
C13 C 0.1893(4) 0.52199(18) 0.28745(15) 0.0257(7) Uani 1 1 d . .
H13 H 0.2210 0.4893 0.2553 0.031 Uiso 1 1 calc R U
C14 C 0.3002(4) 0.54018(18) 0.34187(15) 0.0250(7) Uani 1 1 d . .
C15 C 0.5096(5) 0.4622(2) 0.30777(17) 0.0346(8) Uani 1 1 d . .
H15A H 0.4414 0.4141 0.3034 0.052 Uiso 1 1 calc R U
H15B H 0.6253 0.4475 0.3212 0.052 Uiso 1 1 calc R U
H15C H 0.4965 0.4900 0.2669 0.052 Uiso 1 1 calc R U
C16 C 0.2169(4) 0.74729(17) 0.62918(15) 0.0199(6) Uani 1 1 d . .
C17 C 0.1773(4) 0.78086(19) 0.68480(16) 0.0272(7) Uani 1 1 d . .
H17 H 0.2141 0.8332 0.6964 0.033 Uiso 1 1 calc R U
C18 C 0.0861(4) 0.7401(2) 0.72330(17) 0.0299(7) Uani 1 1 d . .
H18 H 0.0625 0.7637 0.7611 0.036 Uiso 1 1 calc R U
C19 C 0.0302(4) 0.6644(2) 0.70571(17) 0.0294(7) Uani 1 1 d . .
H19 H -0.0335 0.6362 0.7315 0.035 Uiso 1 1 calc R U
C20 C 0.0656(4) 0.62936(19) 0.65132(16) 0.0265(7) Uani 1 1 d . .
H20 H 0.0247 0.5777 0.6394 0.032 Uiso 1 1 calc R U
C21 C 0.1616(4) 0.66985(18) 0.61383(14) 0.0207(6) Uani 1 1 d . .
C22 C 0.1541(5) 0.5555(2) 0.54496(17) 0.0349(8) Uani 1 1 d . .
H22A H 0.1924 0.5198 0.5808 0.052 Uiso 1 1 calc R U
H22B H 0.1988 0.5378 0.5077 0.052 Uiso 1 1 calc R U
H22C H 0.0335 0.5544 0.5353 0.052 Uiso 1 1 calc R U
C23 C 0.2126(4) 0.8887(2) 0.54703(17) 0.0292(7) Uani 1 1 d . .
C24 C 0.1212(5) 0.9283(2) 0.5953(2) 0.0425(10) Uani 1 1 d . .
H24A H 0.0543 0.9723 0.5748 0.064 Uiso 1 1 calc R U
H24B H 0.2011 0.9487 0.6309 0.064 Uiso 1 1 calc R U
H24C H 0.0497 0.8891 0.6110 0.064 Uiso 1 1 calc R U
C25 C 0.0863(5) 0.8550(2) 0.4921(2) 0.0524(12) Uani 1 1 d . .
H25A H 0.0262 0.8110 0.5077 0.079 Uiso 1 1 calc R U
H25B H 0.1436 0.8356 0.4585 0.079 Uiso 1 1 calc R U
H25C H 0.0086 0.8969 0.4750 0.079 Uiso 1 1 calc R U
C26 C 0.3157(4) 0.95273(19) 0.52081(17) 0.0282(7) Uani 1 1 d . .
H26A H 0.2430 0.9946 0.5001 0.042 Uiso 1 1 calc R U
H26B H 0.3758 0.9287 0.4898 0.042 Uiso 1 1 calc R U
H26C H 0.3942 0.9757 0.5558 0.042 Uiso 1 1 calc R U
C27 C 0.5358(4) 0.8279(2) 0.63283(15) 0.0234(7) Uani 1 1 d . .
C28 C 0.5978(4) 0.7518(2) 0.66824(16) 0.0293(7) Uani 1 1 d . .
H28A H 0.7058 0.7618 0.6943 0.044 Uiso 1 1 calc R U
H28B H 0.6076 0.7096 0.6375 0.044 Uiso 1 1 calc R U
H28C H 0.5199 0.7354 0.6956 0.044 Uiso 1 1 calc R U
C29 C 0.6658(4) 0.8538(2) 0.59352(16) 0.0297(8) Uani 1 1 d . .
H29A H 0.7688 0.8664 0.6221 0.045 Uiso 1 1 calc R U
H29B H 0.6267 0.9010 0.5684 0.045 Uiso 1 1 calc R U
H29C H 0.6850 0.8105 0.5649 0.045 Uiso 1 1 calc R U
C30 C 0.5198(4) 0.8946(2) 0.68083(16) 0.0311(8) Uani 1 1 d . .
H30A H 0.4428 0.8780 0.7086 0.047 Uiso 1 1 calc R U
H30B H 0.4786 0.9430 0.6579 0.047 Uiso 1 1 calc R U
H30C H 0.6279 0.9052 0.7066 0.047 Uiso 1 1 calc R U
N1 N 0.3681(4) 0.60772(16) 0.44407(13) 0.0272(6) Uani 1 1 d . .
H1A H 0.4487 0.5734 0.4547 0.033 Uiso 1 1 calc R U
O1 O 0.2093(3) 0.63558(12) 0.56139(10) 0.0255(5) Uani 1 1 d . .
O2 O 0.4596(3) 0.51300(14) 0.35396(11) 0.0314(5) Uani 1 1 d . .
F1 F -0.0771(3) 0.53256(13) 0.22685(10) 0.0409(5) Uani 1 1 d . .
P1 P 0.34226(9) 0.79891(4) 0.57748(4) 0.01682(16) Uani 1 1 d . .
Pd1 Pd 0.36727(3) 0.70512(2) 0.50206(2) 0.02195(9) Uani 1 1 d . .

loop_
_atom_site_aniso_label
_atom_site_aniso_U_11
_atom_site_aniso_U_22
_atom_site_aniso_U_33
_atom_site_aniso_U_23
_atom_site_aniso_U_13
_atom_site_aniso_U_12
C1 0.0296(17) 0.0184(15) 0.0231(16) -0.0028(12) 0.0058(13) -0.0053(13)
C2 0.039(2) 0.039(2) 0.0269(18) 0.0034(15) 0.0012(15) -0.0108(17)
C3 0.044(2) 0.040(2) 0.032(2) 0.0139(17) 0.0026(17) -0.0072(18)
C4 0.047(2) 0.0306(19) 0.0325(19) -0.0020(15) 0.0159(17) -0.0135(17)
C5 0.044(2) 0.0311(19) 0.0334(19) -0.0013(15) 0.0184(16) -0.0026(16)
C6 0.061(3) 0.036(2) 0.0202(17) -0.0050(15) 0.0126(17) -0.0186(18)
C7 0.0301(18) 0.0268(17) 0.0296(18) -0.0042(14) 0.0104(14) -0.0028(14)
C8 0.0302(19) 0.036(2) 0.042(2) 0.0004(17) 0.0109(16) 0.0039(16)
C9 0.0333(18) 0.0195(16) 0.0250(17) 0.0006(13) 0.0093(14) -0.0067(14)
C10 0.0355(19) 0.0197(16) 0.0269(17) 0.0002(13) 0.0116(14) -0.0028(14)
C11 0.0300(18) 0.0235(17) 0.0357(19) 0.0066(14) 0.0074(15) 0.0001(14)
C12 0.0361(19) 0.0251(17) 0.0238(17) 0.0038(13) 0.0003(14) -0.0072(15)
C13 0.040(2) 0.0157(15) 0.0234(16) -0.0003(12) 0.0106(14) -0.0057(14)
C14 0.0317(18) 0.0172(15) 0.0271(17) 0.0006(13) 0.0081(14) -0.0033(13)
C15 0.044(2) 0.0284(18) 0.0311(19) -0.0020(15) 0.0073(16) 0.0139(16)
C16 0.0177(15) 0.0149(15) 0.0270(16) 0.0023(12) 0.0036(12) 0.0002(12)
C17 0.0289(18) 0.0197(16) 0.0352(19) -0.0037(14) 0.0118(14) -0.0023(13)
C18 0.0310(18) 0.0270(18) 0.0351(19) -0.0026(15) 0.0153(15) -0.0005(15)
C19 0.0265(17) 0.0252(17) 0.040(2) 0.0039(15) 0.0165(15) -0.0019(14)
C20 0.0272(17) 0.0149(15) 0.0383(19) 0.0002(13) 0.0083(14) -0.0047(13)
C21 0.0181(15) 0.0202(15) 0.0235(16) -0.0004(13) 0.0025(12) 0.0019(12)
C22 0.052(2) 0.0202(17) 0.0332(19) -0.0067(14) 0.0100(17) -0.0163(16)
C23 0.0234(17) 0.0201(16) 0.044(2) 0.0081(15) 0.0054(15) 0.0026(13)
C24 0.034(2) 0.0257(19) 0.073(3) 0.0163(19) 0.026(2) 0.0102(16)
C25 0.036(2) 0.032(2) 0.079(3) 0.016(2) -0.022(2) -0.0019(17)
C26 0.0342(18) 0.0162(16) 0.0354(19) 0.0046(14) 0.0093(15) 0.0005(14)
C27 0.0211(16) 0.0264(17) 0.0223(16) 0.0002(13) 0.0025(12) -0.0018(13)
C28 0.0257(17) 0.036(2) 0.0254(17) 0.0014(15) 0.0028(13) 0.0043(15)
C29 0.0202(16) 0.042(2) 0.0264(17) -0.0018(15) 0.0027(13) -0.0099(15)
C30 0.0333(19) 0.0310(19) 0.0289(18) -0.0077(15) 0.0055(15) -0.0082(15)
N1 0.0334(16) 0.0185(13) 0.0278(15) -0.0068(11) -0.0001(12) -0.0024(12)
O1 0.0340(13) 0.0152(11) 0.0280(12) -0.0050(9) 0.0076(10) -0.0093(9)
O2 0.0326(13) 0.0294(13) 0.0316(13) -0.0083(10) 0.0037(10) 0.0032(10)
F1 0.0411(12) 0.0468(13) 0.0303(11) -0.0040(10) -0.0066(9) -0.0006(10)
P1 0.0160(4) 0.0129(4) 0.0210(4) 0.0002(3) 0.0017(3) -0.0015(3)
Pd1 0.02557(15) 0.01851(14) 0.02204(14) -0.00317(9) 0.00482(10) -0.00467(10)

loop_
_atom_type_symbol
_atom_type_description
_atom_type_scat_dispersion_real
_atom_type_scat_dispersion_imag
_atom_type_scat_source
C C 0.0033 0.0016 'International Tables Vol C Tables 4.2.6.8 and 6.1.1.4'
H H 0.0000 0.0000 'International Tables Vol C Tables 4.2.6.8 and 6.1.1.4'
N N 0.0061 0.0033 'International Tables Vol C Tables 4.2.6.8 and 6.1.1.4'
O O 0.0106 0.0060 'International Tables Vol C Tables 4.2.6.8 and 6.1.1.4'
F F 0.0171 0.0103 'International Tables Vol C Tables 4.2.6.8 and 6.1.1.4'
P P 0.1023 0.0942 'International Tables Vol C Tables 4.2.6.8 and 6.1.1.4'
Pd Pd -0.9988 1.0072 'International Tables Vol C Tables 4.2.6.8 and 6.1.1.4'

loop_
_geom_angle_atom_site_label_1
_geom_angle_atom_site_label_2
_geom_angle_atom_site_label_3
_geom_angle
C2 C1 C7 103.8(3)
C2 C1 Pd1 114.0(2)
C7 C1 Pd1 118.7(2)
C2 C1 H1 106.6
C7 C1 H1 106.6
Pd1 C1 H1 106.6
C6 C2 C1 104.2(3)
C6 C2 C3 99.7(3)
C1 C2 C3 106.5(3)
C6 C2 H2 114.9
C1 C2 H2 114.9
C3 C2 H2 114.9
C2 C3 C4 103.0(3)
C2 C3 H3A 111.2
C4 C3 H3A 111.2
C2 C3 H3B 111.2
C4 C3 H3B 111.2
H3A C3 H3B 109.1
C5 C4 C3 103.1(3)
C5 C4 H4A 111.1
C3 C4 H4A 111.1
C5 C4 H4B 111.1
C3 C4 H4B 111.1
H4A C4 H4B 109.1
C6 C5 C4 101.3(3)
C6 C5 C7 101.4(3)
C4 C5 C7 109.3(3)
C6 C5 H5 114.5
C4 C5 H5 114.5
C7 C5 H5 114.5
C2 C6 C5 94.4(3)
C2 C6 H6A 112.8
C5 C6 H6A 112.8
C2 C6 H6B 112.8
C5 C6 H6B 112.8
H6A C6 H6B 110.3
C8 C7 C5 112.7(3)
C8 C7 C1 117.9(3)
C5 C7 C1 101.6(3)
C8 C7 H7 108.1
C5 C7 H7 108.1
C1 C7 H7 108.1
C7 C8 H8A 109.5
C7 C8 H8B 109.5
H8A C8 H8B 109.5
C7 C8 H8C 109.5
H8A C8 H8C 109.5
H8B C8 H8C 109.5
N1 C9 C10 123.1(3)
N1 C9 C14 121.2(3)
C10 C9 C14 115.7(3)
C9 C10 C11 122.7(3)
C9 C10 H10 118.7
C11 C10 H10 118.7
C12 C11 C10 118.4(3)
C12 C11 H11 120.8
C10 C11 H11 120.8
C11 C12 F1 119.7(3)
C11 C12 C13 122.6(3)
F1 C12 C13 117.6(3)
C12 C13 C14 118.5(3)
C12 C13 H13 120.7
C14 C13 H13 120.7
O2 C14 C13 123.9(3)
O2 C14 C9 114.0(3)
C13 C14 C9 122.1(3)
O2 C15 H15A 109.5
O2 C15 H15B 109.5
H15A C15 H15B 109.5
O2 C15 H15C 109.5
H15A C15 H15C 109.5
H15B C15 H15C 109.5
C21 C16 C17 117.3(3)
C21 C16 P1 119.3(2)
C17 C16 P1 123.4(2)
C18 C17 C16 122.1(3)
C18 C17 H17 118.9
C16 C17 H17 118.9
C19 C18 C17 118.9(3)
C19 C18 H18 120.6
C17 C18 H18 120.6
C20 C19 C18 120.9(3)
C20 C19 H19 119.5
C18 C19 H19 119.5
C19 C20 C21 119.9(3)
C19 C20 H20 120.1
C21 C20 H20 120.1
O1 C21 C20 122.2(3)
O1 C21 C16 116.9(3)
C20 C21 C16 120.9(3)
O1 C22 H22A 109.5
O1 C22 H22B 109.5
H22A C22 H22B 109.5
O1 C22 H22C 109.5
H22A C22 H22C 109.5
H22B C22 H22C 109.5
C24 C23 C26 108.0(3)
C24 C23 C25 109.1(3)
C26 C23 C25 108.9(3)
C24 C23 P1 115.4(2)
C26 C23 P1 111.5(2)
C25 C23 P1 103.7(2)
C23 C24 H24A 109.5
C23 C24 H24B 109.5
H24A C24 H24B 109.5
C23 C24 H24C 109.5
H24A C24 H24C 109.5
H24B C24 H24C 109.5
C23 C25 H25A 109.5
C23 C25 H25B 109.5
H25A C25 H25B 109.5
C23 C25 H25C 109.5
H25A C25 H25C 109.5
H25B C25 H25C 109.5
C23 C26 H26A 109.5
C23 C26 H26B 109.5
H26A C26 H26B 109.5
C23 C26 H26C 109.5
H26A C26 H26C 109.5
H26B C26 H26C 109.5
C28 C27 C29 107.6(3)
C28 C27 C30 109.8(3)
C29 C27 C30 107.8(3)
C28 C27 P1 105.7(2)
C29 C27 P1 109.1(2)
C30 C27 P1 116.5(2)
C27 C28 H28A 109.5
C27 C28 H28B 109.5
H28A C28 H28B 109.5
C27 C28 H28C 109.5
H28A C28 H28C 109.5
H28B C28 H28C 109.5
C27 C29 H29A 109.5
C27 C29 H29B 109.5
H29A C29 H29B 109.5
C27 C29 H29C 109.5
H29A C29 H29C 109.5
H29B C29 H29C 109.5
C27 C30 H30A 109.5
C27 C30 H30B 109.5
H30A C30 H30B 109.5
C27 C30 H30C 109.5
H30A C30 H30C 109.5
H30B C30 H30C 109.5
C9 N1 Pd1 126.9(2)
C9 N1 H1A 116.5
Pd1 N1 H1A 116.5
C21 O1 C22 117.8(2)
C21 O1 Pd1 120.44(18)
C22 O1 Pd1 121.80(19)
C14 O2 C15 116.9(3)
C16 P1 C27 104.28(14)
C16 P1 C23 103.73(14)
C27 P1 C23 112.16(15)
C16 P1 Pd1 102.94(10)
C27 P1 Pd1 116.86(10)
C23 P1 Pd1 114.82(12)
N1 Pd1 C1 92.94(12)
N1 Pd1 O1 89.32(9)
C1 Pd1 O1 174.19(11)
N1 Pd1 P1 169.67(8)
C1 Pd1 P1 97.38(9)
O1 Pd1 P1 80.40(6)

loop_
_geom_bond_atom_site_label_1
_geom_bond_atom_site_label_2
_geom_bond_distance
C1 C2 1.538(5)
C1 C7 1.562(5)
C1 Pd1 2.057(3)
C1 H1 1.0000
C2 C6 1.527(6)
C2 C3 1.544(5)
C2 H2 1.0000
C3 C4 1.554(5)
C3 H3A 0.9900
C3 H3B 0.9900
C4 C5 1.544(5)
C4 H4A 0.9900
C4 H4B 0.9900
C5 C6 1.544(5)
C5 C7 1.547(5)
C5 H5 1.0000
C6 H6A 0.9900
C6 H6B 0.9900
C7 C8 1.527(5)
C7 H7 1.0000
C8 H8A 0.9800
C8 H8B 0.9800
C8 H8C 0.9800
C9 N1 1.363(4)
C9 C10 1.398(5)
C9 C14 1.436(4)
C10 C11 1.399(5)
C10 H10 0.9500
C11 C12 1.370(5)
C11 H11 0.9500
C12 F1 1.378(4)
C12 C13 1.378(5)
C13 C14 1.384(5)
C13 H13 0.9500
C14 O2 1.374(4)
C15 O2 1.418(4)
C15 H15A 0.9800
C15 H15B 0.9800
C15 H15C 0.9800
C16 C21 1.399(4)
C16 C17 1.403(4)
C16 P1 1.852(3)
C17 C18 1.387(5)
C17 H17 0.9500
C18 C19 1.382(5)
C18 H18 0.9500
C19 C20 1.378(5)
C19 H19 0.9500
C20 C21 1.396(4)
C20 H20 0.9500
C21 O1 1.375(4)
C22 O1 1.445(4)
C22 H22A 0.9800
C22 H22B 0.9800
C22 H22C 0.9800
C23 C24 1.529(5)
C23 C26 1.536(4)
C23 C25 1.538(5)
C23 P1 1.898(3)
C24 H24A 0.9800
C24 H24B 0.9800
C24 H24C 0.9800
C25 H25A 0.9800
C25 H25B 0.9800
C25 H25C 0.9800
C26 H26A 0.9800
C26 H26B 0.9800
C26 H26C 0.9800
C27 C28 1.528(5)
C27 C29 1.533(4)
C27 C30 1.540(5)
C27 P1 1.880(3)
C28 H28A 0.9800
C28 H28B 0.9800
C28 H28C 0.9800
C29 H29A 0.9800
C29 H29B 0.9800
C29 H29C 0.9800
C30 H30A 0.9800
C30 H30B 0.9800
C30 H30C 0.9800
N1 Pd1 2.053(3)
N1 H1A 0.8800
O1 Pd1 2.288(2)
P1 Pd1 2.2881(8)
